data_7211631
loop_
_publ_author_name
'Min, Tianyin'
'Zheng, Bo'
'Bai, Junfeng'
'Sun, Ran'
'Li, Yizhi'
'Zhang, Zhuxiu'

_publ_section_title
;
 Topology diversity and reversible crystal-to-amorphous transformation
 properties of 3D cobalt coordination polymers from a series of 1D rodlike
 dipyridyl-containing building blocks and a flexible tripodal acid with
 additional amide groups
;
_journal_issue 1
_journal_name_full CrystEngComm
_journal_page_first 70
_journal_paper_doi 10.1039/b911380k
_journal_volume 12
_journal_year 2010
_chemical_formula_moiety 'C66 H68 Co3 N12 O22'
_chemical_formula_sum 'C66 H68 Co3 N12 O22'
_chemical_formula_weight 1558.11
_chemical_name_systematic
;
?
;
_space_group_IT_number 45
_symmetry_cell_setting orthorhombic
_symmetry_space_group_name_Hall 'I 2 -2c'
_symmetry_space_group_name_H-M 'I b a 2'
_atom_sites_solution_hydrogens geom
_atom_sites_solution_primary direct
_atom_sites_solution_secondary difmap
_audit_creation_method SHELXL-97
_cell_angle_alpha 90.00
_cell_angle_beta 90.00
_cell_angle_gamma 90.00
_cell_formula_units_Z 4
_cell_length_a 33.993(4)
_cell_length_b 13.6318(14)
_cell_length_c 15.4608(16)
_cell_measurement_reflns_used 3517
_cell_measurement_temperature 291(2)
_cell_measurement_theta_max 23.29
_cell_measurement_theta_min 2.32
_cell_volume 7164.3(13)
_computing_cell_refinement SMART
_computing_data_collection 'SMART (Bruker, 2000)'
_computing_data_reduction 'SAINT (Bruker, 2000)'
_computing_molecular_graphics SHELXTL
_computing_publication_material SHELXTL
_computing_structure_refinement SHELXTL
_computing_structure_solution 'SHELXTL (Bruker, 2000)'
_diffrn_ambient_temperature 291(2)
_diffrn_measured_fraction_theta_full 0.999
_diffrn_measured_fraction_theta_max 0.999
_diffrn_measurement_device_type 'CCD area detector'
_diffrn_measurement_method 'phi and omega scans'
_diffrn_radiation_monochromator graphite
_diffrn_radiation_source 'fine-focus sealed tube'
_diffrn_radiation_type MoK\a
_diffrn_radiation_wavelength 0.71073
_diffrn_reflns_av_R_equivalents 0.0606
_diffrn_reflns_av_sigmaI/netI 0.0832
_diffrn_reflns_limit_h_max 41
_diffrn_reflns_limit_h_min -41
_diffrn_reflns_limit_k_max 16
_diffrn_reflns_limit_k_min -15
_diffrn_reflns_limit_l_max 19
_diffrn_reflns_limit_l_min -15
_diffrn_reflns_number 19009
_diffrn_reflns_theta_full 25.99
_diffrn_reflns_theta_max 25.99
_diffrn_reflns_theta_min 2.32
_exptl_absorpt_coefficient_mu 0.769
_exptl_absorpt_correction_T_max 0.83
_exptl_absorpt_correction_T_min 0.79
_exptl_absorpt_correction_type multi-scan
_exptl_absorpt_process_details 'SADABS; Bruker, 2000'
_exptl_crystal_colour pink
_exptl_crystal_density_diffrn 1.445
_exptl_crystal_density_method 'not measured'
_exptl_crystal_description block
_exptl_crystal_F_000 3220
_exptl_crystal_size_max 0.30
_exptl_crystal_size_mid 0.26
_exptl_crystal_size_min 0.24
_refine_diff_density_max 0.523
_refine_diff_density_min -0.427
_refine_diff_density_rms 0.070
_refine_ls_abs_structure_details 'Flack H D (1983), Acta Cryst. A39, 876-881'
_refine_ls_abs_structure_Flack 0.053(17)
_refine_ls_extinction_method none
_refine_ls_goodness_of_fit_ref 1.050
_refine_ls_hydrogen_treatment constr
_refine_ls_matrix_type full
_refine_ls_number_parameters 465
_refine_ls_number_reflns 6158
_refine_ls_number_restraints 1
_refine_ls_restrained_S_all 1.050
_refine_ls_R_factor_all 0.0699
_refine_ls_R_factor_gt 0.0560
_refine_ls_shift/su_max 0.000
_refine_ls_shift/su_mean 0.000
_refine_ls_structure_factor_coef Fsqd
_refine_ls_weighting_details 'calc w=1/[\s^2^(Fo^2^)+(0.0558P)^2^] where P=(Fo^2^+2Fc^2^)/3'
_refine_ls_weighting_scheme calc
_refine_ls_wR_factor_gt 0.1134
_refine_ls_wR_factor_ref 0.1159
_reflns_number_gt 4756
_reflns_number_total 6158
_reflns_threshold_expression >2sigma(I)
_cod_data_source_file b911380k.txt
_cod_data_source_block complex2
_cod_depositor_comments
;
The following automatic conversions were performed:

'_symmetry_cell_setting' value 'Orthorhombic' changed to
'orthorhombic' according to
/home/saulius/struct/CIF-dictionaries/cif_core.dic dictionary named
'cif_core.dic' version 2.4.2 from 2011-04-26.

Automatic conversion script
Id: cif_fix_values 1891 2012-01-12 08:04:46Z andrius 
;
_cod_original_sg_symbol_Hall 'I 2 -2c '
_cod_original_sg_symbol_H-M 'Iba2 '
_cod_database_code 7211631

loop_
_symmetry_equiv_pos_as_xyz
'x, y, z'
'-x, -y, z'
'x+1/2, -y+1/2, z'
'-x+1/2, y+1/2, z'
'x+1/2, y+1/2, z+1/2'
'-x+1/2, -y+1/2, z+1/2'
'x+1, -y+1, z+1/2'
'-x+1, y+1, z+1/2'

loop_
_atom_site_label
_atom_site_type_symbol
_atom_site_fract_x
_atom_site_fract_y
_atom_site_fract_z
_atom_site_U_iso_or_equiv
_atom_site_adp_type
_atom_site_occupancy
_atom_site_symmetry_multiplicity
_atom_site_calc_flag
_atom_site_refinement_flags
C1 C 0.11517(14) 0.3259(4) 0.2393(3) 0.0321(11) Uani 1 1 d .
C2 C 0.15678(13) 0.3286(4) 0.2444(3) 0.0342(11) Uani 1 1 d .
H2 H 0.1714 0.2714 0.2501 0.041 Uiso 1 1 calc R
C3 C 0.17503(13) 0.4209(4) 0.2405(3) 0.0358(11) Uani 1 1 d .
C4 C 0.15288(12) 0.5078(4) 0.2276(3) 0.0335(11) Uani 1 1 d .
H4 H 0.1657 0.5679 0.2233 0.040 Uiso 1 1 calc R
C5 C 0.11182(13) 0.5034(5) 0.2213(4) 0.0485(14) Uani 1 1 d .
C6 C 0.09285(15) 0.4119(4) 0.2258(3) 0.0317(11) Uani 1 1 d .
H6 H 0.0657 0.4080 0.2199 0.038 Uiso 1 1 calc R
C7 C 0.09438(15) 0.2292(4) 0.2422(3) 0.0379(12) Uani 1 1 d .
C8 C 0.09667(12) 0.0548(3) 0.2763(3) 0.0292(10) Uani 1 1 d .
H8A H 0.1167 0.0043 0.2744 0.035 Uiso 1 1 calc R
H8B H 0.0785 0.0429 0.2290 0.035 Uiso 1 1 calc R
C9 C 0.07458(13) 0.0467(3) 0.3608(3) 0.0290(10) Uani 1 1 d .
C10 C 0.21839(13) 0.4236(4) 0.2517(3) 0.0337(11) Uani 1 1 d .
C11 C 0.27784(14) 0.5189(4) 0.2627(4) 0.0378(11) Uani 1 1 d .
H11A H 0.2891 0.5631 0.2202 0.045 Uiso 1 1 calc R
H11B H 0.2909 0.4560 0.2567 0.045 Uiso 1 1 calc R
C12 C 0.28602(15) 0.5583(4) 0.3506(4) 0.0393(12) Uani 1 1 d .
C13 C 0.08800(17) 0.5946(4) 0.2053(4) 0.0465(14) Uani 1 1 d .
C14 C 0.08879(15) 0.7751(4) 0.1950(4) 0.0427(14) Uani 1 1 d .
H14A H 0.0790 0.8138 0.2431 0.051 Uiso 1 1 calc R
H14B H 0.0676 0.7669 0.1537 0.051 Uiso 1 1 calc R
C15 C 0.12377(14) 0.8283(4) 0.1518(3) 0.0368(11) Uani 1 1 d .
C16 C 0.11555(13) 0.2946(4) 0.4710(4) 0.0415(12) Uani 1 1 d .
H16 H 0.0915 0.2627 0.4759 0.050 Uiso 1 1 calc R
C17 C 0.11547(17) 0.3915(4) 0.4661(4) 0.0487(14) Uani 1 1 d .
H17 H 0.0917 0.4251 0.4687 0.058 Uiso 1 1 calc R
C18 C 0.15139(18) 0.4455(4) 0.4568(4) 0.0523(15) Uani 1 1 d .
C19 C 0.18465(16) 0.3905(4) 0.4572(4) 0.0465(13) Uani 1 1 d .
H19 H 0.2090 0.4212 0.4537 0.056 Uiso 1 1 calc R
C20 C 0.18275(15) 0.2885(4) 0.4628(4) 0.0430(12) Uani 1 1 d .
H20 H 0.2060 0.2524 0.4619 0.052 Uiso 1 1 calc R
C21 C 0.18429(16) -0.1254(4) 0.4935(4) 0.0459(13) Uani 1 1 d .
H21 H 0.2076 -0.0908 0.4862 0.055 Uiso 1 1 calc R
C22 C 0.18610(17) -0.2232(4) 0.5022(4) 0.0514(15) Uani 1 1 d .
H22 H 0.2108 -0.2523 0.5055 0.062 Uiso 1 1 calc R
C23 C 0.15291(16) -0.2840(4) 0.5065(3) 0.0442(13) Uani 1 1 d .
C24 C 0.11643(15) -0.2305(4) 0.5029(3) 0.0454(13) Uani 1 1 d .
H24 H 0.0924 -0.2624 0.5089 0.054 Uiso 1 1 calc R
C25 C 0.11800(16) -0.1370(4) 0.4911(4) 0.0583(17) Uani 1 1 d .
H25 H 0.0941 -0.1074 0.4780 0.070 Uiso 1 1 calc R
C26 C 0.15179(17) 0.5529(4) 0.4394(4) 0.0541(16) Uani 1 1 d .
H26A H 0.1739 0.5687 0.4023 0.065 Uiso 1 1 calc R
H26B H 0.1279 0.5712 0.4091 0.065 Uiso 1 1 calc R
C27 C 0.1547(2) -0.3913(5) 0.5189(4) 0.0531(15) Uani 1 1 d .
H27A H 0.1793 -0.4075 0.5472 0.064 Uiso 1 1 calc R
H27B H 0.1335 -0.4109 0.5572 0.064 Uiso 1 1 calc R
C28 C -0.00857(15) 0.2071(4) 0.3834(3) 0.0354(12) Uani 1 1 d .
H28 H -0.0062 0.1717 0.3323 0.042 Uiso 1 1 calc R
C29 C -0.01174(16) 0.3053(4) 0.3787(3) 0.0364(12) Uani 1 1 d .
H29 H -0.0125 0.3351 0.3247 0.044 Uiso 1 1 calc R
C30 C -0.01394(16) 0.3633(4) 0.4523(4) 0.0439(13) Uani 1 1 d .
C31 C -0.00999(15) 0.3154(4) 0.5315(4) 0.0400(13) Uani 1 1 d .
H31 H -0.0078 0.3503 0.5830 0.048 Uiso 1 1 calc R
C32 C -0.00938(15) 0.2126(4) 0.5309(4) 0.0400(12) Uani 1 1 d .
H32 H -0.0095 0.1803 0.5839 0.048 Uiso 1 1 calc R
C33 C -0.01971(15) 0.4704(4) 0.4487(4) 0.0450(13) Uani 1 1 d .
H33A H -0.0354 0.4905 0.4981 0.054 Uiso 1 1 calc R
H33B H -0.0344 0.4865 0.3968 0.054 Uiso 1 1 calc R
Co1 Co 0.147157(16) 0.08391(4) 0.48234(4) 0.03038(16) Uani 1 1 d .
Co2 Co 0.0000 0.0000 0.46026(6) 0.02536(19) Uani 1 2 d S
N1 N 0.11488(11) 0.1481(3) 0.2640(3) 0.0320(9) Uani 1 1 d .
H1 H 0.1399 0.1528 0.2708 0.038 Uiso 1 1 calc R
N2 N 0.23646(12) 0.5064(4) 0.2439(3) 0.0450(12) Uani 1 1 d .
H2A H 0.2233 0.5566 0.2267 0.054 Uiso 1 1 calc R
N3 N 0.10208(12) 0.6784(3) 0.2262(3) 0.0336(10) Uani 1 1 d .
H3 H 0.1214 0.6783 0.2622 0.040 Uiso 1 1 calc R
N4 N 0.14784(11) 0.2406(3) 0.4694(3) 0.0386(10) Uani 1 1 d .
N5 N 0.14962(16) -0.0743(3) 0.4949(5) 0.0576(15) Uani 1 1 d .
N6 N -0.00871(10) 0.1578(3) 0.4591(3) 0.0367(9) Uani 1 1 d .
O1 O 0.05888(10) 0.2272(3) 0.2241(2) 0.0377(8) Uani 1 1 d .
O2 O 0.09085(9) 0.0784(2) 0.4252(2) 0.0343(8) Uani 1 1 d .
O3 O 0.04166(10) 0.0077(2) 0.3595(2) 0.0304(8) Uani 1 1 d .
O4 O 0.23553(10) 0.3465(3) 0.2690(3) 0.0458(9) Uani 1 1 d .
O5 O 0.25859(10) 0.5683(3) 0.4043(3) 0.0486(10) Uani 1 1 d .
O6 O 0.17777(9) 0.0773(3) 0.3656(2) 0.0376(8) Uani 1 1 d .
O7 O 0.05444(11) 0.5859(3) 0.1737(2) 0.0496(10) Uani 1 1 d .
O8 O 0.15640(10) 0.8095(3) 0.1738(2) 0.0407(9) Uani 1 1 d .
O9 O 0.11339(9) 0.8903(2) 0.0959(2) 0.0338(8) Uani 1 1 d .
O1W O 0.20088(10) 0.0815(3) 0.5524(2) 0.0439(9) Uani 1 1 d .
H1X H 0.2044 0.1400 0.5700 0.053 Uiso 1 1 d R
H1Y H 0.2230 0.0626 0.5328 0.053 Uiso 1 1 d R
O2W O 0.03929(10) 0.0209(3) 0.5644(2) 0.0339(8) Uani 1 1 d .
H2X H 0.0614 0.0036 0.5437 0.041 Uiso 1 1 d R
H2Y H 0.0410 0.0822 0.5735 0.041 Uiso 1 1 d R

loop_
_atom_site_aniso_label
_atom_site_aniso_U_11
_atom_site_aniso_U_22
_atom_site_aniso_U_33
_atom_site_aniso_U_23
_atom_site_aniso_U_13
_atom_site_aniso_U_12
C1 0.028(2) 0.030(3) 0.039(3) 0.0001(19) -0.0037(18) -0.007(2)
C2 0.022(2) 0.037(3) 0.044(3) -0.002(2) 0.0000(19) -0.012(2)
C3 0.027(2) 0.031(3) 0.049(3) 0.003(2) -0.0016(19) -0.005(2)
C4 0.036(2) 0.018(2) 0.046(3) 0.0039(17) -0.002(2) -0.002(2)
C5 0.036(2) 0.050(3) 0.059(4) 0.006(3) 0.000(3) -0.019(3)
C6 0.036(2) 0.033(3) 0.026(3) -0.0067(19) -0.0020(18) -0.010(2)
C7 0.028(3) 0.038(3) 0.048(3) -0.006(2) 0.000(2) -0.005(2)
C8 0.021(2) 0.026(2) 0.040(3) -0.0058(19) 0.0125(19) -0.0077(18)
C9 0.030(2) 0.025(2) 0.033(3) -0.0059(19) 0.0139(19) -0.0066(19)
C10 0.024(2) 0.031(3) 0.046(3) -0.017(2) -0.015(2) -0.006(2)
C11 0.036(2) 0.033(3) 0.044(3) 0.009(2) -0.009(2) -0.020(2)
C12 0.035(3) 0.031(3) 0.052(3) -0.005(2) 0.000(2) -0.012(2)
C13 0.056(3) 0.049(4) 0.035(3) 0.011(3) -0.024(3) -0.012(3)
C14 0.032(3) 0.032(3) 0.064(4) 0.019(2) 0.012(2) 0.021(2)
C15 0.034(3) 0.043(3) 0.034(3) 0.004(2) -0.002(2) 0.004(2)
C16 0.039(2) 0.038(3) 0.048(3) -0.008(3) 0.016(2) -0.002(2)
C17 0.062(3) 0.040(3) 0.044(3) 0.016(3) 0.013(3) 0.001(2)
C18 0.074(4) 0.033(3) 0.050(4) -0.018(2) 0.020(3) -0.009(3)
C19 0.058(3) 0.034(3) 0.046(3) -0.013(2) -0.016(3) -0.020(2)
C20 0.049(3) 0.031(2) 0.049(3) 0.002(2) -0.001(3) -0.005(2)
C21 0.054(3) 0.029(3) 0.055(4) 0.015(3) 0.019(3) -0.004(2)
C22 0.055(3) 0.027(3) 0.072(4) 0.016(2) 0.018(3) 0.014(2)
C23 0.049(3) 0.047(3) 0.036(3) 0.021(2) 0.010(2) 0.009(2)
C24 0.038(3) 0.053(4) 0.045(3) 0.012(2) -0.005(2) -0.001(2)
C25 0.050(3) 0.054(4) 0.071(5) 0.018(3) 0.016(3) 0.018(3)
C26 0.050(3) 0.036(3) 0.076(5) -0.011(3) 0.000(3) -0.019(3)
C27 0.074(4) 0.045(3) 0.040(3) 0.018(3) -0.005(3) 0.000(3)
C28 0.038(3) 0.025(3) 0.043(3) -0.004(2) 0.000(2) 0.000(2)
C29 0.055(3) 0.029(3) 0.025(3) 0.0065(19) -0.007(2) 0.002(2)
C30 0.056(3) 0.025(3) 0.051(4) -0.017(2) 0.012(3) -0.007(2)
C31 0.040(3) 0.021(3) 0.058(4) -0.014(2) -0.018(2) 0.007(2)
C32 0.040(3) 0.029(3) 0.050(3) -0.009(2) 0.001(2) 0.000(2)
C33 0.054(3) 0.030(3) 0.051(3) -0.017(2) 0.012(3) -0.007(2)
Co1 0.0277(3) 0.0242(3) 0.0392(4) 0.0008(3) 0.0048(3) -0.0015(2)
Co2 0.0228(3) 0.0273(4) 0.0260(5) 0.000 0.000 -0.0007(3)
N1 0.030(2) 0.031(2) 0.035(2) 0.0047(18) 0.0158(17) -0.0132(17)
N2 0.044(2) 0.042(3) 0.050(3) -0.012(2) -0.024(2) -0.017(2)
N3 0.036(2) 0.029(2) 0.036(3) 0.0108(17) 0.0004(16) 0.0027(18)
N4 0.047(2) 0.033(2) 0.036(3) -0.0020(19) -0.008(2) -0.0020(17)
N5 0.080(3) 0.030(2) 0.063(4) -0.005(2) 0.012(3) 0.011(2)
N6 0.035(2) 0.034(2) 0.041(2) 0.000(2) -0.007(2) -0.0011(16)
O1 0.0366(18) 0.032(2) 0.044(2) 0.0082(15) -0.0093(15) -0.0062(15)
O2 0.0280(15) 0.0302(19) 0.045(2) 0.0022(14) 0.0048(14) -0.0097(14)
O3 0.0330(18) 0.0143(16) 0.044(2) -0.0047(13) 0.0120(14) -0.0052(13)
O4 0.0355(18) 0.050(2) 0.052(2) -0.0129(19) -0.0091(17) 0.0105(17)
O5 0.045(2) 0.046(2) 0.055(2) -0.0245(18) -0.0036(18) 0.0032(18)
O6 0.0305(17) 0.0306(19) 0.052(2) 0.0030(15) 0.0134(15) 0.0049(15)
O7 0.053(2) 0.051(3) 0.045(2) 0.0032(18) -0.0258(19) 0.0108(18)
O8 0.0383(18) 0.035(2) 0.049(2) 0.0172(16) -0.0099(15) -0.0085(16)
O9 0.0331(17) 0.0208(16) 0.048(2) 0.0044(14) 0.0092(14) 0.0073(13)
O1W 0.045(2) 0.047(2) 0.040(2) 0.0065(17) -0.0047(16) 0.0063(17)
O2W 0.0354(17) 0.0359(19) 0.0305(18) 0.0049(14) -0.0025(14) -0.0128(15)

loop_
_atom_type_symbol
_atom_type_description
_atom_type_scat_dispersion_real
_atom_type_scat_dispersion_imag
_atom_type_scat_source
C C 0.0033 0.0016 'International Tables Vol C Tables 4.2.6.8 and 6.1.1.4'
H H 0.0000 0.0000 'International Tables Vol C Tables 4.2.6.8 and 6.1.1.4'
N N 0.0061 0.0033 'International Tables Vol C Tables 4.2.6.8 and 6.1.1.4'
O O 0.0106 0.0060 'International Tables Vol C Tables 4.2.6.8 and 6.1.1.4'
Co Co 0.3494 0.9721 'International Tables Vol C Tables 4.2.6.8 and 6.1.1.4'

loop_
_geom_angle_atom_site_label_1
_geom_angle_atom_site_label_2
_geom_angle_atom_site_label_3
_geom_angle
_geom_angle_site_symmetry_1
_geom_angle_site_symmetry_3
C6 C1 C2 121.5(5) . .
C6 C1 C7 118.8(4) . .
C2 C1 C7 119.5(5) . .
C3 C2 C1 117.5(5) . .
C3 C2 H2 121.2 . .
C1 C2 H2 121.2 . .
C2 C3 C4 121.4(4) . .
C2 C3 C10 117.1(4) . .
C4 C3 C10 121.5(4) . .
C5 C4 C3 120.2(5) . .
C5 C4 H4 119.9 . .
C3 C4 H4 119.9 . .
C4 C5 C6 119.4(6) . .
C4 C5 C13 120.9(6) . .
C6 C5 C13 119.6(4) . .
C5 C6 C1 119.8(5) . .
C5 C6 H6 120.1 . .
C1 C6 H6 120.1 . .
O1 C7 N1 122.8(5) . .
O1 C7 C1 118.2(5) . .
N1 C7 C1 119.0(4) . .
N1 C8 C9 113.3(4) . .
N1 C8 H8A 108.9 . .
C9 C8 H8A 108.9 . .
N1 C8 H8B 108.9 . .
C9 C8 H8B 108.9 . .
H8A C8 H8B 107.7 . .
O2 C9 O3 125.1(4) . .
O2 C9 C8 117.0(4) . .
O3 C9 C8 117.8(4) . .
O4 C10 N2 122.8(4) . .
O4 C10 C3 118.2(4) . .
N2 C10 C3 118.9(5) . .
N2 C11 C12 114.1(5) . .
N2 C11 H11A 108.7 . .
C12 C11 H11A 108.7 . .
N2 C11 H11B 108.7 . .
C12 C11 H11B 108.7 . .
H11A C11 H11B 107.6 . .
O5 C12 O6 124.9(5) . 4
O5 C12 C11 120.3(4) . .
O6 C12 C11 114.8(5) 4 .
O7 C13 N3 121.7(5) . .
O7 C13 C5 118.6(5) . .
N3 C13 C5 119.7(5) . .
N3 C14 C15 109.0(4) . .
N3 C14 H14A 109.9 . .
C15 C14 H14A 109.9 . .
N3 C14 H14B 109.9 . .
C15 C14 H14B 109.9 . .
H14A C14 H14B 108.3 . .
O8 C15 O9 127.1(5) . .
O8 C15 C14 119.5(5) . .
O9 C15 C14 113.3(4) . .
N4 C16 C17 123.8(5) . .
N4 C16 H16 118.1 . .
C17 C16 H16 118.1 . .
C16 C17 C18 121.1(5) . .
C16 C17 H17 119.4 . .
C18 C17 H17 119.4 . .
C19 C18 C17 115.2(5) . .
C19 C18 C26 122.5(5) . .
C17 C18 C26 122.1(5) . .
C18 C19 C20 120.8(5) . .
C18 C19 H19 119.6 . .
C20 C19 H19 119.6 . .
N4 C20 C19 121.6(5) . .
N4 C20 H20 119.2 . .
C19 C20 H20 119.2 . .
C22 C21 N5 122.9(5) . .
C22 C21 H21 118.5 . .
N5 C21 H21 118.5 . .
C21 C22 C23 123.8(5) . .
C21 C22 H22 118.1 . .
C23 C22 H22 118.1 . .
C22 C23 C24 113.0(5) . .
C22 C23 C27 124.0(5) . .
C24 C23 C27 122.9(5) . .
C25 C24 C23 118.1(5) . .
C25 C24 H24 120.9 . .
C23 C24 H24 120.9 . .
C24 C25 N5 129.9(5) . .
C24 C25 H25 115.1 . .
N5 C25 H25 115.1 . .
C27 C26 C18 111.3(5) 1_565 .
C27 C26 H26A 109.4 1_565 .
C18 C26 H26A 109.4 . .
C27 C26 H26B 109.4 1_565 .
C18 C26 H26B 109.4 . .
H26A C26 H26B 108.0 . .
C26 C27 C23 114.0(5) 1_545 .
C26 C27 H27A 108.8 1_545 .
C23 C27 H27A 108.8 . .
C26 C27 H27B 108.8 1_545 .
C23 C27 H27B 108.8 . .
H27A C27 H27B 107.7 . .
C29 C28 N6 122.8(5) . .
C29 C28 H28 118.6 . .
N6 C28 H28 118.6 . .
C28 C29 C30 121.9(5) . .
C28 C29 H29 119.1 . .
C30 C29 H29 119.1 . .
C29 C30 C31 116.6(4) . .
C29 C30 C33 122.7(5) . .
C31 C30 C33 120.7(5) . .
C30 C31 C32 117.6(5) . .
C30 C31 H31 121.2 . .
C32 C31 H31 121.2 . .
N6 C32 C31 124.4(5) . .
N6 C32 H32 117.8 . .
C31 C32 H32 117.8 . .
C30 C33 C33 113.4(5) . 2_565
C30 C33 H33A 108.9 . .
C33 C33 H33A 108.9 2_565 .
C30 C33 H33B 108.9 . .
C33 C33 H33B 108.9 2_565 .
H33A C33 H33B 107.7 . .
O6 Co1 O2 95.11(14) . .
O6 Co1 O1W 90.66(15) . .
O2 Co1 O1W 173.42(14) . .
O6 Co1 O9 172.27(13) . 7_455
O2 Co1 O9 82.07(13) . 7_455
O1W Co1 O9 92.59(14) . 7_455
O6 Co1 N4 87.55(16) . .
O2 Co1 N4 90.35(14) . .
O1W Co1 N4 93.05(15) . .
O9 Co1 N4 85.28(15) 7_455 .
O6 Co1 N5 90.9(2) . .
O2 Co1 N5 92.14(18) . .
O1W Co1 N5 84.60(19) . .
O9 Co1 N5 96.39(19) 7_455 .
N4 Co1 N5 177.17(18) . .
O3 Co2 O3 84.7(2) 2 .
O3 Co2 O2W 174.45(15) 2 .
O3 Co2 O2W 97.56(12) . .
O3 Co2 O2W 97.56(12) 2 2
O3 Co2 O2W 174.45(15) . 2
O2W Co2 O2W 80.62(19) . 2
O3 Co2 N6 92.10(15) 2 2
O3 Co2 N6 87.22(14) . 2
O2W Co2 N6 93.06(16) . 2
O2W Co2 N6 87.64(15) 2 2
O3 Co2 N6 87.22(14) 2 .
O3 Co2 N6 92.10(15) . .
O2W Co2 N6 87.64(15) . .
O2W Co2 N6 93.06(16) 2 .
N6 Co2 N6 179.1(3) 2 .
C7 N1 C8 122.7(4) . .
C7 N1 H1 118.7 . .
C8 N1 H1 118.7 . .
C10 N2 C11 123.2(5) . .
C10 N2 H2A 118.4 . .
C11 N2 H2A 118.4 . .
C13 N3 C14 127.0(5) . .
C13 N3 H3 116.5 . .
C14 N3 H3 116.5 . .
C16 N4 C20 117.3(4) . .
C16 N4 Co1 122.9(3) . .
C20 N4 Co1 119.7(3) . .
C21 N5 C25 110.9(4) . .
C21 N5 Co1 122.5(4) . .
C25 N5 Co1 125.8(4) . .
C32 N6 C28 116.2(4) . .
C32 N6 Co2 123.3(4) . .
C28 N6 Co2 120.0(4) . .
C9 O2 Co1 140.1(3) . .
C9 O3 Co2 128.1(3) . .
C12 O6 Co1 130.3(4) 4_545 .
C15 O9 Co1 121.7(3) . 7_454
Co1 O1W H1X 105.6 . .
Co1 O1W H1Y 125.6 . .
H1X O1W H1Y 106.0 . .
Co2 O2W H2X 103.5 . .
Co2 O2W H2Y 107.5 . .
H2X O2W H2Y 106.1 . .

loop_
_geom_bond_atom_site_label_1
_geom_bond_atom_site_label_2
_geom_bond_distance
_geom_bond_site_symmetry_2
C1 C6 1.412(7) .
C1 C2 1.417(6) .
C1 C7 1.496(7) .
C2 C3 1.404(7) .
C2 H2 0.9300 .
C3 C4 1.417(7) .
C3 C10 1.485(6) .
C4 C5 1.401(6) .
C4 H4 0.9300 .
C5 C6 1.406(8) .
C5 C13 1.504(9) .
C6 H6 0.9300 .
C7 O1 1.239(6) .
C7 N1 1.350(7) .
C8 N1 1.427(6) .
C8 C9 1.511(6) .
C8 H8A 0.9700 .
C8 H8B 0.9700 .
C9 O2 1.219(6) .
C9 O3 1.239(5) .
C10 O4 1.232(6) .
C10 N2 1.291(7) .
C11 N2 1.447(6) .
C11 C12 1.487(7) .
C11 H11A 0.9700 .
C11 H11B 0.9700 .
C12 O5 1.256(6) .
C12 O6 1.279(6) 4
C13 O7 1.246(6) .
C13 N3 1.281(7) .
C14 N3 1.474(6) .
C14 C15 1.545(7) .
C14 H14A 0.9700 .
C14 H14B 0.9700 .
C15 O8 1.188(6) .
C15 O9 1.259(6) .
C16 N4 1.322(6) .
C16 C17 1.323(7) .
C16 H16 0.9300 .
C17 C18 1.433(8) .
C17 H17 0.9300 .
C18 C19 1.357(8) .
C18 C26 1.489(8) .
C19 C20 1.394(7) .
C19 H19 0.9300 .
C20 N4 1.358(6) .
C20 H20 0.9300 .
C21 C22 1.341(7) .
C21 N5 1.369(7) .
C21 H21 0.9300 .
C22 C23 1.402(8) .
C22 H22 0.9300 .
C23 C24 1.440(7) .
C23 C27 1.475(8) .
C24 C25 1.288(8) .
C24 H24 0.9300 .
C25 N5 1.374(7) .
C25 H25 0.9300 .
C26 C27 1.450(8) 1_565
C26 H26A 0.9700 .
C26 H26B 0.9700 .
C27 C26 1.450(8) 1_545
C27 H27A 0.9700 .
C27 H27B 0.9700 .
C28 C29 1.345(7) .
C28 N6 1.350(7) .
C28 H28 0.9300 .
C29 C30 1.387(7) .
C29 H29 0.9300 .
C30 C31 1.395(8) .
C30 C33 1.474(7) .
C31 C32 1.401(8) .
C31 H31 0.9300 .
C32 N6 1.338(7) .
C32 H32 0.9300 .
C33 C33 1.564(10) 2_565
C33 H33A 0.9700 .
C33 H33B 0.9700 .
Co1 O6 2.085(3) .
Co1 O2 2.109(3) .
Co1 O1W 2.123(4) .
Co1 O9 2.127(3) 7_455
Co1 N4 2.146(4) .
Co1 N5 2.167(5) .
Co2 O3 2.107(3) 2
Co2 O3 2.107(3) .
Co2 O2W 2.111(3) .
Co2 O2W 2.111(3) 2
Co2 N6 2.171(4) 2
Co2 N6 2.171(4) .
N1 H1 0.8600 .
N2 H2A 0.8600 .
N3 H3 0.8600 .
O6 C12 1.279(6) 4_545
O9 Co1 2.127(3) 7_454
O1W H1X 0.8499 .
O1W H1Y 0.8500 .
O2W H2X 0.8499 .
O2W H2Y 0.8500 .

loop_
_geom_torsion_atom_site_label_1
_geom_torsion_atom_site_label_2
_geom_torsion_atom_site_label_3
_geom_torsion_atom_site_label_4
_geom_torsion
_geom_torsion_site_symmetry_1
_geom_torsion_site_symmetry_4
C6 C1 C2 C3 3.6(7) . .
C7 C1 C2 C3 179.2(5) . .
C1 C2 C3 C4 -3.1(8) . .
C1 C2 C3 C10 176.0(5) . .
C2 C3 C4 C5 2.1(8) . .
C10 C3 C4 C5 -177.0(5) . .
C3 C4 C5 C6 -1.5(9) . .
C3 C4 C5 C13 -178.4(5) . .
C4 C5 C6 C1 2.0(9) . .
C13 C5 C6 C1 178.9(5) . .
C2 C1 C6 C5 -3.1(8) . .
C7 C1 C6 C5 -178.8(5) . .
C6 C1 C7 O1 7.0(7) . .
C2 C1 C7 O1 -168.8(5) . .
C6 C1 C7 N1 -173.1(4) . .
C2 C1 C7 N1 11.1(7) . .
N1 C8 C9 O2 -44.3(6) . .
N1 C8 C9 O3 136.3(4) . .
C2 C3 C10 O4 -4.4(7) . .
C4 C3 C10 O4 174.7(5) . .
C2 C3 C10 N2 176.3(5) . .
C4 C3 C10 N2 -4.6(8) . .
N2 C11 C12 O5 7.2(7) . .
N2 C11 C12 O6 -174.5(5) . 4
C4 C5 C13 O7 157.8(6) . .
C6 C5 C13 O7 -19.1(9) . .
C4 C5 C13 N3 -23.9(9) . .
C6 C5 C13 N3 159.2(6) . .
N3 C14 C15 O8 -27.1(7) . .
N3 C14 C15 O9 154.2(5) . .
N4 C16 C17 C18 1.3(9) . .
C16 C17 C18 C19 -2.7(9) . .
C16 C17 C18 C26 171.7(6) . .
C17 C18 C19 C20 2.5(9) . .
C26 C18 C19 C20 -171.8(5) . .
C18 C19 C20 N4 -1.1(9) . .
N5 C21 C22 C23 5.4(10) . .
C21 C22 C23 C24 -1.5(8) . .
C21 C22 C23 C27 -177.9(6) . .
C22 C23 C24 C25 4.1(8) . .
C27 C23 C24 C25 -179.5(6) . .
C23 C24 C25 N5 -12.0(11) . .
C19 C18 C26 C27 -92.5(7) . 1_565
C17 C18 C26 C27 93.6(7) . 1_565
C22 C23 C27 C26 -97.5(7) . 1_545
C24 C23 C27 C26 86.5(7) . 1_545
N6 C28 C29 C30 2.4(8) . .
C28 C29 C30 C31 4.3(8) . .
C28 C29 C30 C33 -176.4(5) . .
C29 C30 C31 C32 -8.2(7) . .
C33 C30 C31 C32 172.4(5) . .
C30 C31 C32 N6 6.4(8) . .
C29 C30 C33 C33 -92.5(5) . 2_565
C31 C30 C33 C33 86.8(5) . 2_565
O1 C7 N1 C8 -6.2(8) . .
C1 C7 N1 C8 173.9(4) . .
C9 C8 N1 C7 -75.5(6) . .
O4 C10 N2 C11 -6.2(9) . .
C3 C10 N2 C11 173.1(5) . .
C12 C11 N2 C10 -97.2(6) . .
O7 C13 N3 C14 -19.8(9) . .
C5 C13 N3 C14 161.9(5) . .
C15 C14 N3 C13 -122.1(6) . .
C17 C16 N4 C20 0.3(9) . .
C17 C16 N4 Co1 177.6(4) . .
C19 C20 N4 C16 -0.4(8) . .
C19 C20 N4 Co1 -177.8(4) . .
O6 Co1 N4 C16 124.7(5) . .
O2 Co1 N4 C16 29.6(5) . .
O1W Co1 N4 C16 -144.7(5) . .
O9 Co1 N4 C16 -52.4(5) 7_455 .
O6 Co1 N4 C20 -58.0(4) . .
O2 Co1 N4 C20 -153.1(4) . .
O1W Co1 N4 C20 32.5(4) . .
O9 Co1 N4 C20 124.9(4) 7_455 .
C22 C21 N5 C25 -10.4(10) . .
C22 C21 N5 Co1 179.3(5) . .
C24 C25 N5 C21 14.7(11) . .
C24 C25 N5 Co1 -175.4(6) . .
O6 Co1 N5 C21 55.8(6) . .
O2 Co1 N5 C21 150.9(6) . .
O1W Co1 N5 C21 -34.8(6) . .
O9 Co1 N5 C21 -126.8(6) 7_455 .
O6 Co1 N5 C25 -113.0(6) . .
O2 Co1 N5 C25 -17.9(6) . .
O1W Co1 N5 C25 156.4(6) . .
O9 Co1 N5 C25 64.4(6) 7_455 .
C31 C32 N6 C28 0.1(7) . .
C31 C32 N6 Co2 171.6(4) . .
C29 C28 N6 C32 -4.6(7) . .
C29 C28 N6 Co2 -176.4(4) . .
O3 Co2 N6 C32 141.8(4) 2 .
O3 Co2 N6 C32 -133.6(4) . .
O2W Co2 N6 C32 -36.2(4) . .
O2W Co2 N6 C32 44.3(4) 2 .
O3 Co2 N6 C28 -47.1(3) 2 .
O3 Co2 N6 C28 37.6(4) . .
O2W Co2 N6 C28 135.0(4) . .
O2W Co2 N6 C28 -144.5(3) 2 .
O3 C9 O2 Co1 139.7(4) . .
C8 C9 O2 Co1 -39.7(7) . .
O6 Co1 O2 C9 28.1(5) . .
O9 Co1 O2 C9 -159.2(5) 7_455 .
N4 Co1 O2 C9 115.7(5) . .
N5 Co1 O2 C9 -63.0(5) . .
O2 C9 O3 Co2 9.1(7) . .
C8 C9 O3 Co2 -171.5(3) . .
O3 Co2 O3 C9 152.7(4) 2 .
O2W Co2 O3 C9 -22.2(4) . .
N6 Co2 O3 C9 -115.0(4) 2 .
N6 Co2 O3 C9 65.7(4) . .
O2 Co1 O6 C12 -164.5(4) . 4_545
O1W Co1 O6 C12 12.4(4) . 4_545
N4 Co1 O6 C12 105.4(4) . 4_545
N5 Co1 O6 C12 -72.2(5) . 4_545
O8 C15 O9 Co1 36.1(8) . 7_454
C14 C15 O9 Co1 -145.3(4) . 7_454
